data_4111155
loop_
_publ_author_name
'Ryan M. Moslin'
'Timothy F. Jamison'

_publ_section_title
;
 Highly Convergent Total Synthesis of (+)-Acutiphycin
;
_journal_name_full 'Journal of the American Chemical Society'
_journal_page_first 15106
_journal_page_last 15107
_journal_paper_doi 10.1021/ja0670660
_journal_volume 128
_journal_year 2006
_chemical_absolute_configuration ad
_chemical_formula_sum 'C47 H72 O8 Si'
_chemical_formula_weight 793.14
_chemical_name_systematic
;
 ?
;
_space_group_IT_number 19
_symmetry_cell_setting orthorhombic
_symmetry_space_group_name_Hall 'P 2ac 2ab'
_symmetry_space_group_name_H-M 'P 21 21 21'
_atom_sites_solution_hydrogens geom
_atom_sites_solution_primary direct
_atom_sites_solution_secondary difmap
_audit_creation_method SHELXL-97
_cell_angle_alpha 90.00
_cell_angle_beta 90.00
_cell_angle_gamma 90.00
_cell_formula_units_Z 4
_cell_length_a 11.6090(6)
_cell_length_b 16.6719(9)
_cell_length_c 24.1579(14)
_cell_measurement_reflns_used 9157
_cell_measurement_temperature 100(2)
_cell_measurement_theta_max 29.46
_cell_measurement_theta_min 2.30
_cell_volume 4675.6(4)
_computing_cell_refinement 'SAINT 7 (Bruker-AXS, 2005)'
_computing_data_collection 'SMART 5 (Bruker-AXS, 2003)'
_computing_data_reduction 'SAINT 7 (Bruker-AXS, 2005)'
_computing_molecular_graphics 'Bruker SHELXTL'
_computing_publication_material 'Bruker SHELXTL'
_computing_structure_refinement 'SHELXL-97 (Sheldrick, 1997)'
_computing_structure_solution 'SHELXS-97 (Sheldrick, 1990)'
_diffrn_ambient_temperature 100(2)
_diffrn_detector_area_resol_mean 8.3
_diffrn_measured_fraction_theta_full 0.999
_diffrn_measured_fraction_theta_max 0.999
_diffrn_measurement_device_type 'Bruker Smart APEX CCD'
_diffrn_measurement_method 'omega and phi scans'
_diffrn_radiation_monochromator graphite
_diffrn_radiation_source 'fine-focus sealed tube'
_diffrn_radiation_type MoK\a
_diffrn_radiation_wavelength 0.71073
_diffrn_reflns_av_R_equivalents 0.0314
_diffrn_reflns_av_sigmaI/netI 0.0197
_diffrn_reflns_limit_h_max 15
_diffrn_reflns_limit_h_min -16
_diffrn_reflns_limit_k_max 23
_diffrn_reflns_limit_k_min -23
_diffrn_reflns_limit_l_max 33
_diffrn_reflns_limit_l_min -33
_diffrn_reflns_number 103800
_diffrn_reflns_theta_full 29.44
_diffrn_reflns_theta_max 29.44
_diffrn_reflns_theta_min 1.95
_diffrn_standards_decay_% 0
_diffrn_standards_interval_count 0
_diffrn_standards_interval_time 0
_diffrn_standards_number 0
_exptl_absorpt_coefficient_mu 0.099
_exptl_absorpt_correction_T_max 0.9757
_exptl_absorpt_correction_T_min 0.8695
_exptl_absorpt_correction_type multi-scan
_exptl_absorpt_process_details 'SADABS (Sheldrick, 2005)'
_exptl_crystal_colour colourless
_exptl_crystal_density_diffrn 1.127
_exptl_crystal_description block
_exptl_crystal_F_000 1728
_exptl_crystal_size_max 0.45
_exptl_crystal_size_mid 0.35
_exptl_crystal_size_min 0.25
_refine_diff_density_max 0.573
_refine_diff_density_min -0.374
_refine_diff_density_rms 0.051
_refine_ls_abs_structure_details 'Flack H D (1983), Acta Cryst. A39, 876-881'
_refine_ls_abs_structure_Flack -0.01(10)
_refine_ls_extinction_method none
_refine_ls_goodness_of_fit_ref 1.041
_refine_ls_hydrogen_treatment mixed
_refine_ls_matrix_type full
_refine_ls_number_parameters 602
_refine_ls_number_reflns 12937
_refine_ls_number_restraints 274
_refine_ls_restrained_S_all 1.081
_refine_ls_R_factor_all 0.0533
_refine_ls_R_factor_gt 0.0464
_refine_ls_shift/su_max 0.000
_refine_ls_shift/su_mean 0.000
_refine_ls_structure_factor_coef Fsqd
_refine_ls_weighting_details 'calc w=1/[\s^2^(Fo^2^)+(0.0828P)^2^+1.0918P] where P=(Fo^2^+2Fc^2^)/3'
_refine_ls_weighting_scheme calc
_refine_ls_wR_factor_gt 0.1278
_refine_ls_wR_factor_ref 0.1352
_reflns_number_gt 11697
_reflns_number_total 12937
_reflns_threshold_expression >2sigma(I)
_cod_data_source_file ja0670660si20061002_042113.cif
_cod_data_source_block 06200
_cod_database_code 4111155

loop_
_symmetry_equiv_pos_as_xyz
'x, y, z'
'-x+1/2, -y, z+1/2'
'-x, y+1/2, -z+1/2'
'x+1/2, -y+1/2, -z'

loop_
_atom_site_label
_atom_site_type_symbol
_atom_site_fract_x
_atom_site_fract_y
_atom_site_fract_z
_atom_site_U_iso_or_equiv
_atom_site_adp_type
_atom_site_occupancy
_atom_site_symmetry_multiplicity
_atom_site_calc_flag
_atom_site_refinement_flags
_atom_site_disorder_assembly
_atom_site_disorder_group
Si1 Si 0.04995(4) 0.16264(3) 0.211138(18) 0.02523(10) Uani 1 1 d . . .
C31 C 0.1625(2) 0.11720(14) 0.16432(9) 0.0453(5) Uani 1 1 d . . .
C32 C 0.1124(3) 0.10520(19) 0.10619(11) 0.0689(9) Uani 1 1 d . . .
H32A H 0.1050 0.1573 0.0878 0.103 Uiso 1 1 calc R . .
H32B H 0.0364 0.0800 0.1091 0.103 Uiso 1 1 calc R . .
H32C H 0.1638 0.0706 0.0846 0.103 Uiso 1 1 calc R . .
C33 C 0.1964(3) 0.03429(18) 0.18845(16) 0.0798(11) Uani 1 1 d . . .
H33A H 0.1300 -0.0019 0.1866 0.120 Uiso 1 1 calc R . .
H33B H 0.2204 0.0407 0.2271 0.120 Uiso 1 1 calc R . .
H33C H 0.2601 0.0117 0.1669 0.120 Uiso 1 1 calc R . .
C34 C 0.2707(2) 0.16950(18) 0.16216(11) 0.0554(6) Uani 1 1 d . . .
H34A H 0.3300 0.1425 0.1401 0.083 Uiso 1 1 calc R . .
H34B H 0.2995 0.1783 0.1998 0.083 Uiso 1 1 calc R . .
H34C H 0.2519 0.2213 0.1452 0.083 Uiso 1 1 calc R . .
C41 C -0.00997(15) 0.26219(10) 0.18828(7) 0.0274(3) Uani 1 1 d . . .
C42 C 0.03060(19) 0.30904(13) 0.14462(8) 0.0394(4) Uani 1 1 d . . .
H42 H 0.0945 0.2911 0.1234 0.047 Uiso 1 1 calc R . .
C43 C -0.0220(2) 0.38214(15) 0.13188(11) 0.0520(6) Uani 1 1 d . . .
H43 H 0.0077 0.4137 0.1024 0.062 Uiso 1 1 calc R . .
C44 C -0.1152(2) 0.40917(13) 0.16102(11) 0.0469(5) Uani 1 1 d . . .
H44 H -0.1517 0.4580 0.1509 0.056 Uiso 1 1 calc R . .
C45 C -0.15608(18) 0.36517(11) 0.20531(9) 0.0378(4) Uani 1 1 d . . .
H45 H -0.2193 0.3842 0.2266 0.045 Uiso 1 1 calc R . .
C46 C -0.10345(16) 0.29267(11) 0.21839(7) 0.0308(3) Uani 1 1 d . . .
H46 H -0.1319 0.2627 0.2489 0.037 Uiso 1 1 calc R . .
C51 C -0.07542(15) 0.09287(10) 0.21814(7) 0.0266(3) Uani 1 1 d . . .
C52 C -0.06920(18) 0.02729(11) 0.25465(7) 0.0323(4) Uani 1 1 d . . .
H52 H -0.0022 0.0202 0.2767 0.039 Uiso 1 1 calc R . .
C53 C -0.1591(2) -0.02737(12) 0.25916(8) 0.0392(4) Uani 1 1 d . . .
H53 H -0.1532 -0.0713 0.2840 0.047 Uiso 1 1 calc R . .
C54 C -0.2575(2) -0.01765(12) 0.22727(8) 0.0396(4) Uani 1 1 d . . .
H54 H -0.3191 -0.0549 0.2303 0.047 Uiso 1 1 calc R . .
C55 C -0.26601(18) 0.04637(12) 0.19100(8) 0.0365(4) Uani 1 1 d . . .
H55 H -0.3333 0.0528 0.1691 0.044 Uiso 1 1 calc R . .
C56 C -0.17603(17) 0.10137(11) 0.18655(7) 0.0307(3) Uani 1 1 d . . .
H56 H -0.1830 0.1453 0.1617 0.037 Uiso 1 1 calc R . .
O1 O 0.11589(10) 0.17092(8) 0.27133(5) 0.0287(2) Uani 1 1 d . . .
O2 O 0.12215(10) 0.26505(7) 0.42978(5) 0.0231(2) Uani 1 1 d . . .
O5 O 0.20899(11) 0.45479(8) 0.48370(5) 0.0295(3) Uani 1 1 d . . .
O6 O 0.01878(11) 0.42801(9) 0.47771(6) 0.0354(3) Uani 1 1 d . . .
O7 O -0.04079(10) 0.32741(7) 0.39253(5) 0.0267(2) Uani 1 1 d D . .
H7O H -0.045(2) 0.3548(13) 0.4206(8) 0.032 Uiso 1 1 d D . .
C1 C 0.06830(13) 0.20111(10) 0.32204(6) 0.0242(3) Uani 1 1 d . . .
H1 H -0.0177 0.1993 0.3205 0.029 Uiso 1 1 calc R . .
C2 C 0.11164(16) 0.14867(10) 0.36916(7) 0.0279(3) Uani 1 1 d . . .
H2A H 0.1966 0.1446 0.3673 0.034 Uiso 1 1 calc R . .
H2B H 0.0792 0.0940 0.3655 0.034 Uiso 1 1 calc R . .
C3 C 0.07606(14) 0.18451(10) 0.42502(7) 0.0253(3) Uani 1 1 d . . .
H3 H -0.0099 0.1873 0.4267 0.030 Uiso 1 1 calc R . .
C4 C 0.11929(15) 0.13919(10) 0.47512(7) 0.0273(3) Uani 1 1 d . . .
C5 C 0.24682(16) 0.12651(13) 0.47962(8) 0.0362(4) Uani 1 1 d . . .
H5A H 0.2638 0.0954 0.5130 0.054 Uiso 1 1 calc R . .
H5B H 0.2857 0.1786 0.4818 0.054 Uiso 1 1 calc R . .
H5C H 0.2743 0.0973 0.4470 0.054 Uiso 1 1 calc R . .
C6 C 0.04265(15) 0.11576(11) 0.51302(7) 0.0298(3) Uani 1 1 d . . .
H6 H -0.0356 0.1279 0.5052 0.036 Uiso 1 1 calc R . .
C7 C 0.06526(16) 0.07229(12) 0.56675(8) 0.0340(4) Uani 1 1 d . . .
H7 H 0.1502 0.0716 0.5736 0.041 Uiso 1 1 calc R . .
C8 C 0.0226(2) -0.01484(14) 0.56256(10) 0.0493(6) Uani 1 1 d . . .
H8A H -0.0596 -0.0151 0.5535 0.074 Uiso 1 1 calc R . .
H8B H 0.0347 -0.0420 0.5981 0.074 Uiso 1 1 calc R . .
H8C H 0.0656 -0.0429 0.5335 0.074 Uiso 1 1 calc R . .
C9 C 0.00674(16) 0.11577(14) 0.61494(8) 0.0382(4) Uani 1 1 d . . .
O3 O -0.06809(17) 0.08148(13) 0.64058(8) 0.0641(5) Uani 1 1 d . . .
C10 C 0.03619(14) 0.20307(13) 0.63003(7) 0.0328(4) Uani 1 1 d . . .
C11 C -0.03921(16) 0.25790(14) 0.59314(9) 0.0394(4) Uani 1 1 d . . .
H11A H -0.0131 0.2542 0.5547 0.059 Uiso 1 1 calc R . .
H11B H -0.0325 0.3135 0.6059 0.059 Uiso 1 1 calc R . .
H11C H -0.1198 0.2407 0.5955 0.059 Uiso 1 1 calc R . .
C12 C 0.00249(18) 0.21639(17) 0.69064(8) 0.0459(5) Uani 1 1 d . . .
H12A H -0.0779 0.2002 0.6962 0.069 Uiso 1 1 calc R . .
H12B H 0.0112 0.2733 0.7000 0.069 Uiso 1 1 calc R . .
H12C H 0.0525 0.1842 0.7146 0.069 Uiso 1 1 calc R . .
C13 C 0.16472(14) 0.22052(11) 0.61843(7) 0.0273(3) Uani 1 1 d . . .
H13 H 0.1811 0.2041 0.5794 0.033 Uiso 1 1 calc R . .
O4 O 0.22937(10) 0.16827(9) 0.65429(5) 0.0319(3) Uani 1 1 d D . .
H4O H 0.2952(16) 0.1756(15) 0.6464(10) 0.038 Uiso 1 1 d D . .
C14 C 0.20176(14) 0.30728(11) 0.62486(7) 0.0281(3) Uani 1 1 d . . .
C15 C 0.20976(18) 0.34116(14) 0.68261(7) 0.0377(4) Uani 1 1 d . . .
H15A H 0.2809 0.3723 0.6862 0.057 Uiso 1 1 calc R . .
H15B H 0.2102 0.2972 0.7095 0.057 Uiso 1 1 calc R . .
H15C H 0.1434 0.3760 0.6896 0.057 Uiso 1 1 calc R . .
C16 C 0.22890(15) 0.34958(11) 0.57967(7) 0.0303(3) Uani 1 1 d . . .
H16 H 0.2238 0.3227 0.5451 0.036 Uiso 1 1 calc R . .
C17 C 0.26659(16) 0.43546(12) 0.57862(7) 0.0327(4) Uani 1 1 d . . .
H17A H 0.3485 0.4377 0.5672 0.039 Uiso 1 1 calc R . .
H17B H 0.2612 0.4576 0.6166 0.039 Uiso 1 1 calc R . .
C18 C 0.19602(16) 0.48814(12) 0.53969(7) 0.0318(4) Uani 1 1 d D A .
H18 H 0.1131 0.4876 0.5509 0.038 Uiso 1 1 calc R . .
C19 C 0.2406(2) 0.57330(13) 0.53800(8) 0.0434(5) Uani 1 1 d DU . .
H19A H 0.2332 0.5961 0.5757 0.052 Uiso 0.699(7) 1 calc PR A 1
H19B H 0.3239 0.5711 0.5293 0.052 Uiso 0.699(7) 1 calc PR A 1
H19C H 0.3181 0.5746 0.5209 0.052 Uiso 0.301(7) 1 calc PR A 2
H19D H 0.2464 0.5951 0.5760 0.052 Uiso 0.301(7) 1 calc PR A 2
C20 C 0.1851(5) 0.6311(3) 0.4981(2) 0.0423(12) Uani 0.699(7) 1 d PDU A 1
H20A H 0.1011 0.6332 0.5052 0.051 Uiso 0.699(7) 1 calc PR A 1
H20B H 0.1968 0.6119 0.4597 0.051 Uiso 0.699(7) 1 calc PR A 1
C21 C 0.2355(4) 0.7147(2) 0.50390(15) 0.0427(9) Uani 0.699(7) 1 d PDU A 1
H21A H 0.2314 0.7311 0.5432 0.051 Uiso 0.699(7) 1 calc PR A 1
H21B H 0.3177 0.7132 0.4931 0.051 Uiso 0.699(7) 1 calc PR A 1
C22 C 0.1744(4) 0.7763(2) 0.46909(15) 0.0529(11) Uani 0.699(7) 1 d PDU A 1
H22A H 0.0933 0.7803 0.4813 0.063 Uiso 0.699(7) 1 calc PR A 1
H22B H 0.1745 0.7584 0.4300 0.063 Uiso 0.699(7) 1 calc PR A 1
C23 C 0.2310(7) 0.8597(3) 0.4729(2) 0.085(2) Uani 0.699(7) 1 d PDU A 1
H23A H 0.1886 0.8976 0.4495 0.127 Uiso 0.699(7) 1 calc PR A 1
H23B H 0.3110 0.8563 0.4601 0.127 Uiso 0.699(7) 1 calc PR A 1
H23C H 0.2294 0.8782 0.5113 0.127 Uiso 0.699(7) 1 calc PR A 1
C20A C 0.1571(11) 0.6230(7) 0.5040(7) 0.066(4) Uani 0.301(7) 1 d PDU A 2
H20C H 0.0793 0.6121 0.5190 0.079 Uiso 0.301(7) 1 calc PR A 2
H20D H 0.1584 0.6007 0.4661 0.079 Uiso 0.301(7) 1 calc PR A 2
C21A C 0.1671(15) 0.7160(6) 0.4979(5) 0.082(3) Uani 0.301(7) 1 d PDU A 2
H21C H 0.1155 0.7345 0.4679 0.099 Uiso 0.301(7) 1 calc PR A 2
H21D H 0.1421 0.7421 0.5328 0.099 Uiso 0.301(7) 1 calc PR A 2
C22A C 0.2856(17) 0.7397(8) 0.4854(7) 0.111(5) Uani 0.301(7) 1 d PDU A 2
H22C H 0.3159 0.7059 0.4550 0.133 Uiso 0.301(7) 1 calc PR A 2
H22D H 0.3346 0.7310 0.5184 0.133 Uiso 0.301(7) 1 calc PR A 2
C23A C 0.291(3) 0.8279(11) 0.4684(12) 0.167(10) Uani 0.301(7) 1 d PDU A 2
H23D H 0.3710 0.8428 0.4608 0.250 Uiso 0.301(7) 1 calc PR A 2
H23E H 0.2606 0.8613 0.4984 0.250 Uiso 0.301(7) 1 calc PR A 2
H23F H 0.2444 0.8360 0.4350 0.250 Uiso 0.301(7) 1 calc PR A 2
C24 C 0.11492(14) 0.42782(10) 0.45772(7) 0.0264(3) Uani 1 1 d . . .
C25 C 0.14206(14) 0.39799(10) 0.40017(6) 0.0244(3) Uani 1 1 d . . .
H25A H 0.2263 0.3904 0.3964 0.029 Uiso 1 1 calc R . .
H25B H 0.1176 0.4386 0.3727 0.029 Uiso 1 1 calc R . .
C26 C 0.08075(13) 0.31862(9) 0.38828(6) 0.0222(3) Uani 1 1 d . . .
C27 C 0.10889(14) 0.28736(10) 0.33041(6) 0.0240(3) Uani 1 1 d . . .
H27A H 0.0716 0.3223 0.3025 0.029 Uiso 1 1 calc R . .
H27B H 0.1932 0.2901 0.3245 0.029 Uiso 1 1 calc R . .
C2S C -0.4232(7) 0.5218(5) 0.1555(5) 0.109(3) Uani 0.537(6) 1 d PDU B 1
H2S1 H -0.4626 0.5734 0.1595 0.163 Uiso 0.537(6) 1 calc PR B 1
H2S2 H -0.4081 0.5114 0.1163 0.163 Uiso 0.537(6) 1 calc PR B 1
H2S3 H -0.3501 0.5232 0.1758 0.163 Uiso 0.537(6) 1 calc PR B 1
C1S C -0.4945(11) 0.4593(5) 0.1775(7) 0.120(2) Uani 0.537(6) 1 d PDU B 1
H1S1 H -0.5137 0.4712 0.2166 0.144 Uiso 0.537(6) 1 calc PR B 1
H1S2 H -0.5672 0.4563 0.1562 0.144 Uiso 0.537(6) 1 calc PR B 1
O1S O -0.4366(5) 0.3855(3) 0.1743(3) 0.0989(15) Uani 0.537(6) 1 d PDU B 1
C3S C -0.4948(8) 0.3175(5) 0.1520(4) 0.100(2) Uani 0.537(6) 1 d PDU B 1
H3S1 H -0.5683 0.3100 0.1721 0.120 Uiso 0.537(6) 1 calc PR B 1
H3S2 H -0.5135 0.3282 0.1127 0.120 Uiso 0.537(6) 1 calc PR B 1
C4S C -0.4296(9) 0.2451(6) 0.1553(4) 0.100(3) Uani 0.537(6) 1 d PDU B 1
H4S1 H -0.4681 0.2031 0.1337 0.151 Uiso 0.537(6) 1 calc PR B 1
H4S2 H -0.4237 0.2282 0.1940 0.151 Uiso 0.537(6) 1 calc PR B 1
H4S3 H -0.3523 0.2543 0.1403 0.151 Uiso 0.537(6) 1 calc PR B 1
C2T C -0.4287(7) 0.5175(6) 0.2048(5) 0.103(3) Uani 0.463(6) 1 d PDU B 2
H2T1 H -0.4869 0.5553 0.2183 0.154 Uiso 0.463(6) 1 calc PR B 2
H2T2 H -0.3651 0.5472 0.1877 0.154 Uiso 0.463(6) 1 calc PR B 2
H2T3 H -0.3993 0.4857 0.2358 0.154 Uiso 0.463(6) 1 calc PR B 2
C1T C -0.4797(10) 0.4651(7) 0.1644(6) 0.107(2) Uani 0.463(6) 1 d PDU B 2
H1T1 H -0.5436 0.4401 0.1854 0.129 Uiso 0.463(6) 1 calc PR B 2
H1T2 H -0.5175 0.5032 0.1388 0.129 Uiso 0.463(6) 1 calc PR B 2
O1T O -0.4446(8) 0.4026(5) 0.1287(4) 0.131(2) Uani 0.463(6) 1 d PDU B 2
C3T C -0.5032(12) 0.3276(7) 0.1286(7) 0.126(3) Uani 0.463(6) 1 d PDU B 2
H3T1 H -0.5550 0.3272 0.0961 0.151 Uiso 0.463(6) 1 calc PR B 2
H3T2 H -0.5530 0.3263 0.1619 0.151 Uiso 0.463(6) 1 calc PR B 2
C4T C -0.4386(13) 0.2534(7) 0.1277(7) 0.132(4) Uani 0.463(6) 1 d PDU B 2
H4T1 H -0.4839 0.2109 0.1453 0.198 Uiso 0.463(6) 1 calc PR B 2
H4T2 H -0.3661 0.2606 0.1479 0.198 Uiso 0.463(6) 1 calc PR B 2
H4T3 H -0.4221 0.2385 0.0893 0.198 Uiso 0.463(6) 1 calc PR B 2

loop_
_atom_site_aniso_label
_atom_site_aniso_U_11
_atom_site_aniso_U_22
_atom_site_aniso_U_33
_atom_site_aniso_U_23
_atom_site_aniso_U_13
_atom_site_aniso_U_12
Si1 0.0275(2) 0.0267(2) 0.02157(18) -0.00393(16) 0.00112(16) 0.00191(17)
C31 0.0499(12) 0.0437(11) 0.0424(11) -0.0069(9) 0.0165(9) 0.0086(9)
C32 0.095(2) 0.0695(17) 0.0416(12) -0.0279(12) 0.0263(14) -0.0121(16)
C33 0.086(2) 0.0511(15) 0.102(2) 0.0053(15) 0.050(2) 0.0332(15)
C34 0.0388(11) 0.0736(16) 0.0536(13) 0.0020(12) 0.0196(10) 0.0102(11)
C41 0.0291(8) 0.0269(8) 0.0261(7) -0.0020(6) -0.0041(6) -0.0030(6)
C42 0.0381(10) 0.0422(10) 0.0379(9) 0.0067(8) 0.0003(8) -0.0059(8)
C43 0.0537(13) 0.0447(12) 0.0578(13) 0.0237(10) -0.0048(11) -0.0111(10)
C44 0.0467(12) 0.0294(9) 0.0645(14) 0.0105(9) -0.0147(10) -0.0046(8)
C45 0.0353(9) 0.0284(8) 0.0498(11) -0.0048(8) -0.0102(8) 0.0011(7)
C46 0.0358(9) 0.0281(8) 0.0285(8) -0.0016(6) -0.0023(7) -0.0001(6)
C51 0.0322(8) 0.0236(7) 0.0239(7) -0.0060(6) -0.0013(6) 0.0006(6)
C52 0.0405(9) 0.0258(8) 0.0306(8) -0.0032(6) -0.0048(7) 0.0021(7)
C53 0.0577(12) 0.0253(8) 0.0347(9) -0.0017(7) -0.0009(8) -0.0053(8)
C54 0.0466(11) 0.0336(9) 0.0384(9) -0.0098(7) 0.0004(8) -0.0130(8)
C55 0.0368(9) 0.0376(10) 0.0351(9) -0.0111(7) -0.0068(7) -0.0035(8)
C56 0.0384(9) 0.0287(8) 0.0250(7) -0.0056(6) -0.0051(6) 0.0000(7)
O1 0.0258(5) 0.0345(6) 0.0259(5) -0.0047(5) -0.0033(4) 0.0030(5)
O2 0.0211(5) 0.0259(5) 0.0224(5) 0.0035(4) -0.0042(4) -0.0030(4)
O5 0.0251(6) 0.0377(7) 0.0258(5) -0.0078(5) 0.0019(4) -0.0073(5)
O6 0.0237(6) 0.0452(8) 0.0374(6) -0.0097(6) 0.0030(5) -0.0017(5)
O7 0.0180(5) 0.0325(6) 0.0296(5) -0.0001(5) -0.0033(4) -0.0003(4)
C1 0.0231(7) 0.0265(7) 0.0232(6) -0.0004(6) -0.0024(5) -0.0011(6)
C2 0.0311(8) 0.0252(8) 0.0276(7) 0.0013(6) -0.0055(6) 0.0001(6)
C3 0.0243(7) 0.0254(7) 0.0263(7) 0.0040(6) -0.0045(5) -0.0032(5)
C4 0.0255(7) 0.0264(8) 0.0301(7) 0.0057(6) -0.0076(6) -0.0027(6)
C5 0.0234(8) 0.0494(11) 0.0357(9) 0.0126(8) -0.0032(7) 0.0033(7)
C6 0.0257(7) 0.0327(8) 0.0310(7) 0.0098(6) -0.0084(6) -0.0067(6)
C7 0.0284(8) 0.0391(9) 0.0345(8) 0.0165(7) -0.0094(7) -0.0082(7)
C8 0.0515(13) 0.0413(11) 0.0551(12) 0.0236(10) -0.0166(10) -0.0152(9)
C9 0.0242(8) 0.0556(12) 0.0349(9) 0.0187(8) -0.0050(7) -0.0078(8)
O3 0.0510(10) 0.0819(13) 0.0593(10) 0.0152(9) 0.0148(8) -0.0278(10)
C10 0.0180(7) 0.0508(11) 0.0297(8) 0.0105(7) 0.0013(6) 0.0013(7)
C11 0.0208(8) 0.0528(11) 0.0445(10) 0.0131(8) -0.0039(7) 0.0028(8)
C12 0.0288(9) 0.0747(15) 0.0342(9) 0.0068(10) 0.0082(7) 0.0031(10)
C13 0.0180(6) 0.0406(9) 0.0233(7) 0.0032(6) -0.0004(5) 0.0008(6)
O4 0.0194(5) 0.0469(7) 0.0295(6) 0.0084(5) -0.0012(4) 0.0039(5)
C14 0.0202(7) 0.0397(9) 0.0243(7) -0.0024(6) -0.0028(5) 0.0024(6)
C15 0.0419(10) 0.0474(11) 0.0238(7) -0.0029(7) -0.0047(7) 0.0051(8)
C16 0.0255(7) 0.0398(9) 0.0257(7) -0.0056(6) -0.0011(6) -0.0036(6)
C17 0.0295(8) 0.0407(10) 0.0279(7) -0.0069(7) -0.0001(6) -0.0066(7)
C18 0.0328(8) 0.0368(9) 0.0257(7) -0.0088(7) 0.0034(6) -0.0048(7)
C19 0.0617(13) 0.0365(10) 0.0320(9) -0.0085(8) -0.0008(9) -0.0072(9)
C20 0.0490(19) 0.042(2) 0.035(2) 0.0012(15) -0.002(2) -0.0010(16)
C21 0.053(2) 0.0342(16) 0.0412(17) -0.0033(12) -0.0217(15) 0.0038(15)
C22 0.070(2) 0.0438(18) 0.0449(17) 0.0000(13) -0.0244(16) 0.0047(16)
C23 0.133(5) 0.050(2) 0.071(3) -0.001(2) -0.050(3) 0.003(3)
C20A 0.126(11) 0.029(4) 0.042(5) 0.004(4) 0.036(6) -0.005(5)
C21A 0.138(10) 0.052(5) 0.057(6) 0.001(4) -0.031(7) 0.012(6)
C22A 0.186(13) 0.066(7) 0.081(9) -0.001(6) -0.011(10) -0.050(9)
C23A 0.20(2) 0.105(12) 0.19(2) 0.064(15) -0.02(2) -0.011(14)
C24 0.0254(7) 0.0270(8) 0.0269(7) -0.0011(6) -0.0010(6) -0.0029(6)
C25 0.0234(7) 0.0259(7) 0.0239(7) -0.0006(6) -0.0013(5) -0.0039(6)
C26 0.0188(6) 0.0251(7) 0.0227(6) 0.0024(5) -0.0028(5) -0.0025(5)
C27 0.0235(7) 0.0261(7) 0.0223(6) 0.0012(6) -0.0026(5) -0.0036(6)
C2S 0.071(4) 0.111(5) 0.144(7) 0.029(5) -0.013(5) 0.001(4)
C1S 0.095(5) 0.130(4) 0.134(6) 0.017(4) 0.020(5) -0.005(3)
O1S 0.073(3) 0.123(3) 0.100(3) 0.039(3) -0.013(2) -0.004(2)
C3S 0.069(4) 0.149(4) 0.082(4) -0.001(4) -0.002(4) -0.011(3)
C4S 0.066(4) 0.140(5) 0.096(6) -0.013(6) -0.021(5) -0.018(4)
C2T 0.052(4) 0.114(6) 0.142(7) 0.014(4) -0.018(4) 0.030(4)
C1T 0.059(4) 0.150(5) 0.114(5) 0.009(4) 0.025(4) 0.001(4)
O1T 0.103(4) 0.152(4) 0.138(4) -0.003(4) -0.003(4) -0.007(3)
C3T 0.094(5) 0.150(4) 0.133(6) 0.019(5) -0.010(5) -0.009(4)
C4T 0.082(6) 0.147(5) 0.167(10) 0.063(8) -0.001(8) -0.007(5)

loop_
_atom_type_symbol
_atom_type_description
_atom_type_scat_dispersion_real
_atom_type_scat_dispersion_imag
_atom_type_scat_source
C C 0.0033 0.0016 'International Tables Vol C Tables 4.2.6.8 and 6.1.1.4'
H H 0.0000 0.0000 'International Tables Vol C Tables 4.2.6.8 and 6.1.1.4'
O O 0.0106 0.0060 'International Tables Vol C Tables 4.2.6.8 and 6.1.1.4'
Si Si 0.0817 0.0704 'International Tables Vol C Tables 4.2.6.8 and 6.1.1.4'

loop_
_geom_angle_atom_site_label_1
_geom_angle_atom_site_label_2
_geom_angle_atom_site_label_3
_geom_angle
O1 Si1 C51 109.48(7)
O1 Si1 C41 110.88(7)
C51 Si1 C41 106.70(8)
O1 Si1 C31 103.92(9)
C51 Si1 C31 110.08(9)
C41 Si1 C31 115.73(9)
C34 C31 C32 110.8(2)
C34 C31 C33 108.2(2)
C32 C31 C33 108.9(3)
C34 C31 Si1 111.11(16)
C32 C31 Si1 109.78(19)
C33 C31 Si1 107.93(16)
C42 C41 C46 116.81(17)
C42 C41 Si1 126.22(15)
C46 C41 Si1 116.97(13)
C41 C42 C43 120.5(2)
C44 C43 C42 121.3(2)
C43 C44 C45 119.7(2)
C44 C45 C46 119.1(2)
C45 C46 C41 122.50(18)
C56 C51 C52 117.55(16)
C56 C51 Si1 122.40(13)
C52 C51 Si1 120.01(13)
C53 C52 C51 121.34(18)
C54 C53 C52 119.89(18)
C55 C54 C53 120.00(18)
C54 C55 C56 120.18(18)
C55 C56 C51 121.04(17)
C1 O1 Si1 127.11(10)
C26 O2 C3 113.57(11)
C24 O5 C18 118.38(13)
O1 C1 C2 108.06(13)
O1 C1 C27 108.94(13)
C2 C1 C27 109.88(13)
C1 C2 C3 110.23(13)
O2 C3 C4 106.06(12)
O2 C3 C2 109.35(13)
C4 C3 C2 114.87(14)
C6 C4 C5 124.53(15)
C6 C4 C3 118.28(15)
C5 C4 C3 117.14(15)
C4 C6 C7 127.90(16)
C6 C7 C9 110.45(16)
C6 C7 C8 109.94(16)
C9 C7 C8 110.76(17)
O3 C9 C7 119.0(2)
O3 C9 C10 119.0(2)
C7 C9 C10 121.97(15)
C12 C10 C9 107.87(17)
C12 C10 C13 113.11(16)
C9 C10 C13 110.46(16)
C12 C10 C11 108.68(17)
C9 C10 C11 107.25(15)
C13 C10 C11 109.29(14)
O4 C13 C14 111.56(13)
O4 C13 C10 106.27(13)
C14 C13 C10 115.76(15)
C16 C14 C15 122.90(17)
C16 C14 C13 119.08(15)
C15 C14 C13 117.99(15)
C14 C16 C17 125.93(16)
C16 C17 C18 113.82(15)
O5 C18 C19 107.17(15)
O5 C18 C17 107.13(15)
C19 C18 C17 111.92(16)
C20 C19 C18 118.1(3)
C20 C19 C20A 14.5(7)
C18 C19 C20A 108.0(6)
C19 C20 C21 111.2(3)
C22 C21 C20 113.2(3)
C21 C22 C23 112.5(3)
C19 C20A C21A 123.1(10)
C22A C21A C20A 110.9(11)
C21A C22A C23A 110.7(16)
O6 C24 O5 124.21(15)
O6 C24 C25 123.92(15)
O5 C24 C25 111.87(14)
C24 C25 C26 111.14(13)
O7 C26 O2 110.37(12)
O7 C26 C27 108.26(12)
O2 C26 C27 110.96(13)
O7 C26 C25 111.03(13)
O2 C26 C25 104.66(12)
C27 C26 C25 111.56(12)
C1 C27 C26 112.13(13)
O1S C1S C2S 109.9(8)
C1S O1S C3S 119.4(7)
C4S C3S O1S 113.7(7)
O1T C1T C2T 138.1(10)
C1T O1T C3T 120.7(9)
O1T C3T C4T 120.2(10)

loop_
_geom_bond_atom_site_label_1
_geom_bond_atom_site_label_2
_geom_bond_distance
Si1 O1 1.6490(12)
Si1 C51 1.8708(18)
Si1 C41 1.8824(18)
Si1 C31 1.887(2)
C31 C34 1.530(4)
C31 C32 1.533(4)
C31 C33 1.551(4)
C41 C42 1.395(3)
C41 C46 1.402(3)
C42 C43 1.397(3)
C43 C44 1.368(4)
C44 C45 1.381(3)
C45 C46 1.391(3)
C51 C56 1.402(2)
C51 C52 1.407(2)
C52 C53 1.390(3)
C53 C54 1.388(3)
C54 C55 1.384(3)
C55 C56 1.394(3)
O1 C1 1.4352(19)
O2 C26 1.4261(18)
O2 C3 1.4501(19)
O5 C24 1.337(2)
O5 C18 1.470(2)
O6 C24 1.216(2)
O7 C26 1.4223(18)
C1 C2 1.521(2)
C1 C27 1.527(2)
C2 C3 1.532(2)
C3 C4 1.512(2)
C4 C6 1.335(2)
C4 C5 1.499(2)
C6 C7 1.510(2)
C7 C9 1.530(3)
C7 C8 1.538(3)
C9 O3 1.210(2)
C9 C10 1.539(3)
C10 C12 1.532(3)
C10 C13 1.546(2)
C10 C11 1.548(3)
C13 O4 1.440(2)
C13 C14 1.517(3)
C14 C16 1.337(2)
C14 C15 1.508(2)
C16 C17 1.497(3)
C17 C18 1.526(3)
C18 C19 1.512(3)
C19 C20 1.509(4)
C19 C20A 1.517(6)
C20 C21 1.517(6)
C21 C22 1.505(4)
C22 C23 1.540(6)
C20A C21A 1.562(13)
C21A C22A 1.463(16)
C22A C23A 1.528(16)
C24 C25 1.510(2)
C25 C26 1.530(2)
C26 C27 1.527(2)
C2S C1S 1.432(9)
C1S O1S 1.403(8)
O1S C3S 1.426(7)
C3S C4S 1.426(8)
C2T C1T 1.436(9)
C1T O1T 1.413(8)
O1T C3T 1.423(8)
C3T C4T 1.446(9)

loop_
_geom_hbond_atom_site_label_D
_geom_hbond_atom_site_label_H
_geom_hbond_atom_site_label_A
_geom_hbond_distance_DH
_geom_hbond_distance_HA
_geom_hbond_distance_DA
_geom_hbond_angle_DHA
_geom_hbond_site_symmetry_A
O7 H7O O6 0.820(16) 1.984(19) 2.7431(18) 154(2) .
O4 H4O O7 0.797(17) 2.124(18) 2.8989(16) 164(3) 4_556
